data_2108345
loop_
_publ_author_name
'Siidra, Oleg I.'
'Kozin, Michael S.'
'Depmeier, Wulf'
'Kayukov, Roman A.'
'Kovrugin, Vadim M.'

_publ_section_title
;
 Copper--lead selenite bromides: a new large family of compounds partly
 having Cu^2+^ substructures derivable from kagome nets
;
_journal_issue 6
_journal_name_full 'Acta Crystallographica Section B'
_journal_page_first 712
_journal_page_last 724
_journal_paper_doi 10.1107/S2052520618016542
_journal_volume 74
_journal_year 2018
_chemical_formula_sum 'Br1.75 Cu2.5 O4 Pb0.5 Se'
_chemical_formula_weight 545.25
_space_group_crystal_system monoclinic
_space_group_IT_number 12
_space_group_name_Hall '-C 2y'
_space_group_name_H-M_alt 'C 1 2/m 1'
_symmetry_space_group_name_Hall '-C 2y'
_symmetry_space_group_name_H-M 'C 1 2/m 1'
_audit_creation_method SHELXL-2018/3
_cell_angle_alpha 90
_cell_angle_beta 109.843(12)
_cell_angle_gamma 90
_cell_formula_units_Z 8
_cell_length_a 19.049(10)
_cell_length_b 6.226(3)
_cell_length_c 12.726(7)
_cell_measurement_reflns_used 1494
_cell_measurement_temperature 296(2)
_cell_measurement_theta_max 30.767
_cell_measurement_theta_min 1.701
_cell_volume 1419.7(13)
_computing_structure_refinement 'SHELXL-2018/3 (Sheldrick, 2018)'
_diffrn_ambient_temperature 296(2)
_diffrn_measured_fraction_theta_full 1.000
_diffrn_measured_fraction_theta_max 0.998
_diffrn_measurement_device_type 'Bruker Apex 2 Duo'
_diffrn_radiation_type MoK\a
_diffrn_radiation_wavelength 0.71073
_diffrn_reflns_av_R_equivalents 0.0667
_diffrn_reflns_av_unetI/netI 0.0894
_diffrn_reflns_Laue_measured_fraction_full 1.000
_diffrn_reflns_Laue_measured_fraction_max 0.998
_diffrn_reflns_limit_h_max 27
_diffrn_reflns_limit_h_min -27
_diffrn_reflns_limit_k_max 7
_diffrn_reflns_limit_k_min -8
_diffrn_reflns_limit_l_max 12
_diffrn_reflns_limit_l_min -18
_diffrn_reflns_number 7541
_diffrn_reflns_point_group_measured_fraction_full 1.000
_diffrn_reflns_point_group_measured_fraction_max 0.998
_diffrn_reflns_theta_full 25.242
_diffrn_reflns_theta_max 30.767
_diffrn_reflns_theta_min 1.701
_exptl_absorpt_coefficient_mu 34.175
_exptl_crystal_density_diffrn 5.103
_exptl_crystal_description prism
_exptl_crystal_F_000 1926
_refine_diff_density_max 1.796
_refine_diff_density_min -2.044
_refine_diff_density_rms 0.392
_refine_ls_extinction_coef 0.00017(3)
_refine_ls_extinction_expression Fc^*^=kFc[1+0.001xFc^2^\l^3^/sin(2\q)]^-1/4^
_refine_ls_extinction_method 'SHELXL-2018/3 (Sheldrick 2018)'
_refine_ls_goodness_of_fit_ref 0.944
_refine_ls_hydrogen_treatment undef
_refine_ls_matrix_type full
_refine_ls_number_parameters 114
_refine_ls_number_reflns 2401
_refine_ls_number_restraints 0
_refine_ls_restrained_S_all 0.944
_refine_ls_R_factor_all 0.0804
_refine_ls_R_factor_gt 0.0407
_refine_ls_shift/su_max 0.000
_refine_ls_shift/su_mean 0.000
_refine_ls_structure_factor_coef Fsqd
_refine_ls_weighting_details 'w=1/[\s^2^(Fo^2^)+(0.0208P)^2^] where P=(Fo^2^+2Fc^2^)/3'
_refine_ls_weighting_scheme calc
_refine_ls_wR_factor_gt 0.0610
_refine_ls_wR_factor_ref 0.0713
_reflns_Friedel_coverage 0.000
_reflns_number_gt 1629
_reflns_number_total 2401
_reflns_threshold_expression 'I > 2\s(I)'
_cod_data_source_file ps5074sup1.cif
_cod_data_source_block CuPbOXO1
_cod_original_cell_volume 1419.5(13)
_cod_original_formula_sum 'Br1.75 Cu2.50 O4 Pb0.50 Se'
_cod_database_code 2108345
_shelx_shelxl_version_number 2018/3
_shelx_space_group_comment
;
The symmetry employed for this shelxl refinement is uniquely defined
by the following loop, which should always be used as a source of
symmetry information in preference to the above space-group names.
They are only intended as comments.
;

loop_
_space_group_symop_operation_xyz
'x, y, z'
'-x, y, -z'
'x+1/2, y+1/2, z'
'-x+1/2, y+1/2, -z'
'-x, -y, -z'
'x, -y, z'
'-x+1/2, -y+1/2, -z'
'x+1/2, -y+1/2, z'

loop_
_atom_site_label
_atom_site_type_symbol
_atom_site_fract_x
_atom_site_fract_y
_atom_site_fract_z
_atom_site_U_iso_or_equiv
_atom_site_adp_type
_atom_site_occupancy
_atom_site_site_symmetry_order
_atom_site_calc_flag
_atom_site_refinement_flags_posn
_atom_site_refinement_flags_adp
_atom_site_refinement_flags_occupancy
Pb1 Pb 0.71498(2) 1.000000 0.33393(4) 0.01556(12) Uani 1 2 d S T P
Se1 Se 0.32474(6) 0.500000 -0.15617(8) 0.0119(2) Uani 1 2 d S T P
Se2 Se 0.59671(6) 1.000000 0.73241(8) 0.0117(2) Uani 1 2 d S T P
Br1 Br 0.70414(6) 1.000000 0.57105(9) 0.0205(3) Uani 1 2 d S T P
Br2 Br 0.59980(7) 0.500000 0.44869(10) 0.0264(3) Uani 1 2 d S T P
Br3 Br 0.500000 0.000000 0.000000 0.0317(5) Uani 1 4 d S T P
Br4 Br 0.27772(7) 0.500000 0.12952(11) 0.0333(4) Uani 1 2 d S T P
Cu1 Cu 0.57107(7) 1.000000 0.46021(10) 0.0154(3) Uani 1 2 d S T P
Cu2 Cu 0.54663(5) 0.75625(16) 0.22707(8) 0.0147(2) Uani 1 1 d . . .
Cu3 Cu 0.500000 0.500000 0.000000 0.0164(4) Uani 1 4 d S T P
Cu4 Cu 0.40277(8) 0.500000 0.13963(12) 0.0202(3) Uani 1 2 d S T P
Cu5 Cu 0.500000 0.500000 0.500000 0.0502(8) Uani 1 4 d S T P
O1 O 0.5053(4) 0.500000 0.1515(6) 0.0125(16) Uani 1 2 d S T P
O2 O 0.5885(4) 1.000000 0.3205(6) 0.0149(17) Uani 1 2 d S T P
O3 O 0.5590(3) 0.7894(9) 0.7750(5) 0.0225(14) Uani 1 1 d . . .
O4 O 0.3530(3) 0.2908(9) -0.2176(4) 0.0166(12) Uani 1 1 d . . .
O5 O 0.3909(4) 0.500000 -0.0276(6) 0.0192(19) Uani 1 2 d S T P
O6 O 0.5410(4) 1.000000 0.5942(6) 0.0207(19) Uani 1 2 d S T P

loop_
_atom_site_aniso_label
_atom_site_aniso_U_11
_atom_site_aniso_U_22
_atom_site_aniso_U_33
_atom_site_aniso_U_23
_atom_site_aniso_U_13
_atom_site_aniso_U_12
Pb1 0.0125(2) 0.0185(3) 0.0151(2) 0.000 0.00399(16) 0.000
Se1 0.0094(5) 0.0161(6) 0.0105(5) 0.000 0.0038(4) 0.000
Se2 0.0096(5) 0.0146(6) 0.0114(5) 0.000 0.0040(4) 0.000
Br1 0.0142(6) 0.0302(8) 0.0153(5) 0.000 0.0028(4) 0.000
Br2 0.0268(7) 0.0278(8) 0.0256(6) 0.000 0.0104(5) 0.000
Br3 0.0430(12) 0.0244(11) 0.0296(10) 0.000 0.0146(9) 0.000
Br4 0.0182(7) 0.0501(10) 0.0376(8) 0.000 0.0172(6) 0.000
Cu1 0.0128(7) 0.0249(9) 0.0091(6) 0.000 0.0045(5) 0.000
Cu2 0.0128(5) 0.0149(6) 0.0170(5) -0.0049(4) 0.0057(4) -0.0018(4)
Cu3 0.0133(10) 0.0283(13) 0.0080(9) 0.000 0.0042(7) 0.000
Cu4 0.0121(7) 0.0283(9) 0.0220(7) 0.000 0.0080(6) 0.000
Cu5 0.0424(17) 0.056(2) 0.065(2) 0.000 0.0344(15) 0.000
O1 0.012(4) 0.014(4) 0.011(3) 0.000 0.003(3) 0.000
O2 0.017(4) 0.017(5) 0.009(4) 0.000 0.002(3) 0.000
O3 0.021(3) 0.017(3) 0.033(3) 0.015(3) 0.013(3) 0.000(3)
O4 0.013(3) 0.019(3) 0.018(3) -0.003(2) 0.005(2) 0.000(2)
O5 0.009(4) 0.035(5) 0.013(4) 0.000 0.002(3) 0.000
O6 0.017(4) 0.041(6) 0.009(4) 0.000 0.010(3) 0.000

loop_
_atom_type_symbol
_atom_type_description
_atom_type_scat_dispersion_real
_atom_type_scat_dispersion_imag
_atom_type_scat_source
O O 0.0106 0.0060 'International Tables Vol C Tables 4.2.6.8 and 6.1.1.4'
Cu Cu 0.3201 1.2651 'International Tables Vol C Tables 4.2.6.8 and 6.1.1.4'
Se Se -0.0929 2.2259 'International Tables Vol C Tables 4.2.6.8 and 6.1.1.4'
Pb Pb -3.3944 10.1111 'International Tables Vol C Tables 4.2.6.8 and 6.1.1.4'
Br Br -0.2901 2.4595 'International Tables Vol C Tables 4.2.6.8 and 6.1.1.4'

loop_
_geom_angle_atom_site_label_1
_geom_angle_atom_site_label_2
_geom_angle_atom_site_label_3
_geom_angle
_geom_angle_site_symmetry_1
_geom_angle_site_symmetry_3
O2 Pb1 O4 68.54(16) . 5_665
O2 Pb1 O4 68.54(16) . 2_665
O4 Pb1 O4 97.0(3) 5_665 2_665
O2 Pb1 Br1 70.46(17) . .
O4 Pb1 Br1 113.48(13) 5_665 .
O4 Pb1 Br1 113.48(13) 2_665 .
O2 Pb1 Br4 126.44(17) . 3
O4 Pb1 Br4 76.87(13) 5_665 3
O4 Pb1 Br4 76.87(13) 2_665 3
Br1 Pb1 Br4 163.10(4) . 3
O2 Pb1 Cu2 33.47(10) . 6_575
O4 Pb1 Cu2 81.52(13) 5_665 6_575
O4 Pb1 Cu2 35.08(12) 2_665 6_575
Br1 Pb1 Cu2 91.38(3) . 6_575
Br4 Pb1 Cu2 103.70(4) 3 6_575
O2 Pb1 Cu2 33.47(10) . .
O4 Pb1 Cu2 35.08(12) 5_665 .
O4 Pb1 Cu2 81.52(13) 2_665 .
Br1 Pb1 Cu2 91.38(3) . .
Br4 Pb1 Cu2 103.70(4) 3 .
Cu2 Pb1 Cu2 53.23(5) 6_575 .
O2 Pb1 Br1 110.13(6) . 7_676
O4 Pb1 Br1 163.45(13) 5_665 7_676
O4 Pb1 Br1 68.11(13) 2_665 7_676
Br1 Pb1 Br1 80.23(3) . 7_676
Br4 Pb1 Br1 92.21(3) 3 7_676
Cu2 Pb1 Br1 89.20(4) 6_575 7_676
Cu2 Pb1 Br1 141.49(3) . 7_676
O2 Pb1 Br1 110.13(6) . 7_666
O4 Pb1 Br1 68.11(13) 5_665 7_666
O4 Pb1 Br1 163.45(13) 2_665 7_666
Br1 Pb1 Br1 80.23(3) . 7_666
Br4 Pb1 Br1 92.21(3) 3 7_666
Cu2 Pb1 Br1 141.49(3) 6_575 7_666
Cu2 Pb1 Br1 89.20(4) . 7_666
Br1 Pb1 Br1 125.49(5) 7_676 7_666
O2 Pb1 Cu1 28.60(17) . .
O4 Pb1 Cu1 86.75(12) 5_665 .
O4 Pb1 Cu1 86.75(12) 2_665 .
Br1 Pb1 Cu1 41.86(3) . .
Br4 Pb1 Cu1 155.04(3) 3 .
Cu2 Pb1 Cu1 54.66(4) 6_575 .
Cu2 Pb1 Cu1 54.66(4) . .
Br1 Pb1 Cu1 99.06(3) 7_676 .
Br1 Pb1 Cu1 99.06(3) 7_666 .
O2 Pb1 Br2 138.76(17) . 7_666
O4 Pb1 Br2 129.75(12) 5_665 7_666
O4 Pb1 Br2 129.75(12) 2_665 7_666
Br1 Pb1 Br2 68.30(4) . 7_666
Br4 Pb1 Br2 94.80(5) 3 7_666
Cu2 Pb1 Br2 147.06(3) 6_575 7_666
Cu2 Pb1 Br2 147.06(3) . 7_666
Br1 Pb1 Br2 62.75(2) 7_676 7_666
Br1 Pb1 Br2 62.75(2) 7_666 7_666
Cu1 Pb1 Br2 110.16(5) . 7_666
O2 Pb1 Br2 53.33(8) . .
O4 Pb1 Br2 56.08(13) 5_665 .
O4 Pb1 Br2 121.12(13) 2_665 .
Br1 Pb1 Br2 57.50(2) . .
Br4 Pb1 Br2 130.01(2) 3 .
Cu2 Pb1 Br2 86.48(4) 6_575 .
Cu2 Pb1 Br2 45.21(3) . .
Br1 Pb1 Br2 137.33(4) 7_676 .
Br1 Pb1 Br2 57.27(4) 7_666 .
Cu1 Pb1 Br2 45.91(2) . .
Br2 Pb1 Br2 102.29(4) 7_666 .
O5 Se1 O4 101.4(2) . 6_565
O5 Se1 O4 101.4(2) . .
O4 Se1 O4 100.2(4) 6_565 .
O5 Se1 Br1 174.3(3) . 3_444
O4 Se1 Br1 75.15(17) 6_565 3_444
O4 Se1 Br1 75.15(17) . 3_444
O3 Se2 O3 103.4(4) . 6_575
O3 Se2 O6 98.5(2) . .
O3 Se2 O6 98.5(2) 6_575 .
O3 Se2 Br1 128.1(2) . .
O3 Se2 Br1 128.1(2) 6_575 .
O6 Se2 Br1 70.6(2) . .
Cu1 Br1 Pb1 80.61(5) . .
Cu1 Br1 Se2 67.98(6) . .
Pb1 Br1 Se2 148.59(4) . .
Cu1 Br1 Se1 141.75(6) . 3_556
Pb1 Br1 Se1 137.64(5) . 3_556
Se2 Br1 Se1 73.77(5) . 3_556
Cu1 Br1 Pb1 116.57(2) . 7_676
Pb1 Br1 Pb1 99.77(3) . 7_676
Se2 Br1 Pb1 94.41(3) . 7_676
Se1 Br1 Pb1 65.67(2) 3_556 7_676
Cu1 Br1 Pb1 116.57(2) . 7_666
Pb1 Br1 Pb1 99.77(3) . 7_666
Se2 Br1 Pb1 94.41(3) . 7_666
Se1 Br1 Pb1 65.67(2) 3_556 7_666
Pb1 Br1 Pb1 125.49(5) 7_676 7_666
Cu1 Br1 Br2 57.28(3) . .
Pb1 Br1 Br2 78.21(3) . .
Se2 Br1 Br2 84.63(4) . .
Se1 Br1 Br2 119.83(3) 3_556 .
Pb1 Br1 Br2 173.66(3) 7_676 .
Pb1 Br1 Br2 60.85(4) 7_666 .
Cu1 Br1 Br2 57.27(3) . 1_565
Pb1 Br1 Br2 78.21(3) . 1_565
Se2 Br1 Br2 84.63(4) . 1_565
Se1 Br1 Br2 119.83(3) 3_556 1_565
Pb1 Br1 Br2 60.85(4) 7_676 1_565
Pb1 Br1 Br2 173.66(3) 7_666 1_565
Br2 Br1 Br2 112.82(5) . 1_565
Cu1 Br1 Br2 143.63(6) . 7_666
Pb1 Br1 Br2 63.02(3) . 7_666
Se2 Br1 Br2 148.39(5) . 7_666
Se1 Br1 Br2 74.62(5) 3_556 7_666
Pb1 Br1 Br2 72.41(3) 7_676 7_666
Pb1 Br1 Br2 72.41(3) 7_666 7_666
Br2 Br1 Br2 111.44(3) . 7_666
Br2 Br1 Br2 111.44(3) 1_565 7_666
Cu1 Br1 Br1 104.42(5) . 7_676
Pb1 Br1 Br1 54.08(3) . 7_676
Se2 Br1 Br1 133.07(3) . 7_676
Se1 Br1 Br1 101.42(4) 3_556 7_676
Pb1 Br1 Br1 45.69(3) 7_676 7_676
Pb1 Br1 Br1 126.89(5) 7_666 7_676
Br2 Br1 Br1 131.94(5) . 7_676
Br2 Br1 Br1 56.72(4) 1_565 7_676
Br2 Br1 Br1 54.71(3) 7_666 7_676
Cu1 Br1 Br1 104.42(5) . 7_666
Pb1 Br1 Br1 54.08(3) . 7_666
Se2 Br1 Br1 133.07(3) . 7_666
Se1 Br1 Br1 101.42(5) 3_556 7_666
Pb1 Br1 Br1 126.89(5) 7_676 7_666
Pb1 Br1 Br1 45.69(3) 7_666 7_666
Br2 Br1 Br1 56.72(4) . 7_666
Br2 Br1 Br1 131.94(5) 1_565 7_666
Br2 Br1 Br1 54.71(3) 7_666 7_666
Br1 Br1 Br1 93.86(6) 7_676 7_666
Cu5 Br2 Cu2 102.76(5) . .
Cu5 Br2 Cu2 102.76(5) . 6_565
Cu2 Br2 Cu2 62.03(6) . 6_565
Cu5 Br2 Cu1 78.88(3) . .
Cu2 Br2 Cu1 61.86(4) . .
Cu2 Br2 Cu1 122.65(5) 6_565 .
Cu5 Br2 Cu1 78.88(3) . 1_545
Cu2 Br2 Cu1 122.64(5) . 1_545
Cu2 Br2 Cu1 61.85(4) 6_565 1_545
Cu1 Br2 Cu1 157.72(7) . 1_545
Cu5 Br2 Pb1 118.72(6) . 7_666
Cu2 Br2 Pb1 128.32(4) . 7_666
Cu2 Br2 Pb1 128.32(4) 6_565 7_666
Cu1 Br2 Pb1 95.85(3) . 7_666
Cu1 Br2 Pb1 95.85(3) 1_545 7_666
Cu5 Br2 Br1 105.43(4) . 1_545
Cu2 Br2 Br1 140.54(4) . 1_545
Cu2 Br2 Br1 85.04(4) 6_565 1_545
Cu1 Br2 Br1 150.90(5) . 1_545
Cu1 Br2 Br1 40.46(4) 1_545 1_545
Pb1 Br2 Br1 56.41(3) 7_666 1_545
Cu5 Br2 Br1 105.43(4) . .
Cu2 Br2 Br1 85.05(4) . .
Cu2 Br2 Br1 140.54(4) 6_565 .
Cu1 Br2 Br1 40.46(4) . .
Cu1 Br2 Br1 150.90(5) 1_545 .
Pb1 Br2 Br1 56.41(3) 7_666 .
Br1 Br2 Br1 112.82(5) 1_545 .
Cu5 Br2 Br1 167.40(5) . 7_666
Cu2 Br2 Br1 87.99(4) . 7_666
Cu2 Br2 Br1 87.99(4) 6_565 7_666
Cu1 Br2 Br1 100.98(3) . 7_666
Cu1 Br2 Br1 100.98(3) 1_545 7_666
Pb1 Br2 Br1 48.68(4) 7_666 7_666
Br1 Br2 Br1 68.56(3) 1_545 7_666
Br1 Br2 Br1 68.56(3) . 7_666
Cu5 Br2 Pb1 133.14(2) . 1_545
Cu2 Br2 Pb1 96.29(5) . 1_545
Cu2 Br2 Pb1 50.94(3) 6_565 1_545
Cu1 Br2 Pb1 146.58(4) . 1_545
Cu1 Br2 Pb1 54.99(4) 1_545 1_545
Pb1 Br2 Pb1 77.71(4) 7_666 1_545
Br1 Br2 Pb1 44.29(3) 1_545 1_545
Br1 Br2 Pb1 118.68(5) . 1_545
Br1 Br2 Pb1 50.32(2) 7_666 1_545
Cu5 Br2 Pb1 133.14(2) . .
Cu2 Br2 Pb1 50.94(3) . .
Cu2 Br2 Pb1 96.29(5) 6_565 .
Cu1 Br2 Pb1 54.99(4) . .
Cu1 Br2 Pb1 146.58(4) 1_545 .
Pb1 Br2 Pb1 77.71(4) 7_666 .
Br1 Br2 Pb1 118.68(5) 1_545 .
Br1 Br2 Pb1 44.29(3) . .
Br1 Br2 Pb1 50.32(2) 7_666 .
Pb1 Br2 Pb1 91.73(5) 1_545 .
Cu5 Br2 Br2 0.001(1) . 5_666
Cu2 Br2 Br2 102.76(5) . 5_666
Cu2 Br2 Br2 102.77(5) 6_565 5_666
Cu1 Br2 Br2 78.88(3) . 5_666
Cu1 Br2 Br2 78.88(3) 1_545 5_666
Pb1 Br2 Br2 118.72(6) 7_666 5_666
Br1 Br2 Br2 105.43(4) 1_545 5_666
Br1 Br2 Br2 105.43(4) . 5_666
Br1 Br2 Br2 167.40(5) 7_666 5_666
Pb1 Br2 Br2 133.14(2) 1_545 5_666
Pb1 Br2 Br2 133.14(2) . 5_666
Cu3 Br3 Cu3 180.0 1_545 .
Cu3 Br3 Cu2 119.16(3) 1_545 6_565
Cu3 Br3 Cu2 60.84(3) . 6_565
Cu3 Br3 Cu2 60.84(3) 1_545 2_645
Cu3 Br3 Cu2 119.16(3) . 2_645
Cu2 Br3 Cu2 180.00(2) 6_565 2_645
Cu3 Br3 Cu2 60.84(3) 1_545 1_545
Cu3 Br3 Cu2 119.16(3) . 1_545
Cu2 Br3 Cu2 58.32(5) 6_565 1_545
Cu2 Br3 Cu2 121.68(5) 2_645 1_545
Cu3 Br3 Cu2 119.16(3) 1_545 5_665
Cu3 Br3 Cu2 60.84(3) . 5_665
Cu2 Br3 Cu2 121.68(5) 6_565 5_665
Cu2 Br3 Cu2 58.32(5) 2_645 5_665
Cu2 Br3 Cu2 180.0 1_545 5_665
Cu4 Br4 Pb1 127.38(6) . 3_445
Cu4 Br4 Br4 91.27(5) . 7
Pb1 Br4 Br4 123.17(4) 3_445 7
Cu4 Br4 Br4 91.27(5) . 7_565
Pb1 Br4 Br4 123.17(4) 3_445 7_565
Br4 Br4 Br4 90.21(7) 7 7_565
O2 Cu1 O6 173.5(3) . .
O2 Cu1 O6 100.3(3) . 5_676
O6 Cu1 O6 73.3(3) . 5_676
O2 Cu1 Br1 93.6(2) . .
O6 Cu1 Br1 92.9(2) . .
O6 Cu1 Br1 166.1(2) 5_676 .
O2 Cu1 Br2 82.54(5) . 1_565
O6 Cu1 Br2 98.34(4) . 1_565
O6 Cu1 Br2 99.43(4) 5_676 1_565
Br1 Cu1 Br2 82.27(3) . 1_565
O2 Cu1 Br2 82.54(5) . .
O6 Cu1 Br2 98.34(4) . .
O6 Cu1 Br2 99.43(4) 5_676 .
Br1 Cu1 Br2 82.27(3) . .
Br2 Cu1 Br2 157.73(7) 1_565 .
O2 Cu1 Pb1 36.1(2) . .
O6 Cu1 Pb1 150.4(2) . .
O6 Cu1 Pb1 136.4(2) 5_676 .
Br1 Cu1 Pb1 57.53(5) . .
Br2 Cu1 Pb1 79.10(3) 1_565 .
Br2 Cu1 Pb1 79.10(3) . .
O1 Cu2 O2 172.9(3) . .
O1 Cu2 O4 95.1(3) . 5_665
O2 Cu2 O4 87.0(3) . 5_665
O1 Cu2 O3 80.7(3) . 2_656
O2 Cu2 O3 97.4(3) . 2_656
O4 Cu2 O3 175.2(2) 5_665 2_656
O1 Cu2 Cu2 147.53(17) . 6_575
O2 Cu2 Cu2 38.00(16) . 6_575
O4 Cu2 Cu2 98.50(16) 5_665 6_575
O3 Cu2 Cu2 84.12(17) 2_656 6_575
O1 Cu2 Cu4 37.1(2) . .
O2 Cu2 Cu4 140.6(2) . .
O4 Cu2 Cu4 132.12(16) 5_665 .
O3 Cu2 Cu4 43.59(16) 2_656 .
Cu2 Cu2 Cu4 121.69(3) 6_575 .
O1 Cu2 Br2 88.82(19) . .
O2 Cu2 Br2 84.53(17) . .
O4 Cu2 Br2 87.44(16) 5_665 .
O3 Cu2 Br2 94.65(18) 2_656 .
Cu2 Cu2 Br2 121.02(3) 6_575 .
Cu4 Cu2 Br2 92.21(5) . .
O1 Cu2 Br3 90.06(19) . 1_565
O2 Cu2 Br3 96.72(17) . 1_565
O4 Cu2 Br3 89.57(15) 5_665 1_565
O3 Cu2 Br3 88.22(18) 2_656 1_565
Cu2 Cu2 Br3 60.84(3) 6_575 1_565
Cu4 Cu2 Br3 88.76(4) . 1_565
Br2 Cu2 Br3 176.71(4) . 1_565
O1 Cu2 Pb1 139.1(2) . .
O2 Cu2 Pb1 42.5(2) . .
O4 Cu2 Pb1 44.59(15) 5_665 .
O3 Cu2 Pb1 139.89(16) 2_656 .
Cu2 Cu2 Pb1 63.39(2) 6_575 .
Cu4 Cu2 Pb1 174.84(4) . .
Br2 Cu2 Pb1 83.84(4) . .
Br3 Cu2 Pb1 95.00(3) 1_565 .
O1 Cu3 O1 180.0 . 5_665
O1 Cu3 O5 97.4(3) . 5_665
O1 Cu3 O5 82.6(3) 5_665 5_665
O1 Cu3 O5 82.6(3) . .
O1 Cu3 O5 97.4(3) 5_665 .
O5 Cu3 O5 180.0 5_665 .
O1 Cu3 Cu4 141.2(2) . 5_665
O1 Cu3 Cu4 38.8(2) 5_665 5_665
O5 Cu3 Cu4 43.8(2) 5_665 5_665
O5 Cu3 Cu4 136.2(2) . 5_665
O1 Cu3 Cu4 38.8(2) . .
O1 Cu3 Cu4 141.2(2) 5_665 .
O5 Cu3 Cu4 136.2(2) 5_665 .
O5 Cu3 Cu4 43.8(2) . .
Cu4 Cu3 Cu4 180.0 5_665 .
O1 Cu3 Br3 90.0 . .
O1 Cu3 Br3 90.0 5_665 .
O5 Cu3 Br3 90.0 5_665 .
O5 Cu3 Br3 90.0 . .
Cu4 Cu3 Br3 90.0 5_665 .
Cu4 Cu3 Br3 90.0 . .
O1 Cu3 Br3 90.0 . 1_565
O1 Cu3 Br3 90.0 5_665 1_565
O5 Cu3 Br3 90.0 5_665 1_565
O5 Cu3 Br3 90.0 . 1_565
Cu4 Cu3 Br3 90.0 5_665 1_565
Cu4 Cu3 Br3 90.0 . 1_565
Br3 Cu3 Br3 180.0 . 1_565
O1 Cu4 O5 80.4(3) . .
O1 Cu4 O3 78.08(18) . 2_656
O5 Cu4 O3 115.53(18) . 2_656
O1 Cu4 O3 78.08(18) . 5_666
O5 Cu4 O3 115.53(18) . 5_666
O3 Cu4 O3 118.0(3) 2_656 5_666
O1 Cu4 Br4 178.7(2) . .
O5 Cu4 Br4 100.9(2) . .
O3 Cu4 Br4 101.28(15) 2_656 .
O3 Cu4 Br4 101.28(15) 5_666 .
O1 Cu4 Cu3 38.5(2) . .
O5 Cu4 Cu3 41.9(2) . .
O3 Cu4 Cu3 97.62(16) 2_656 .
O3 Cu4 Cu3 97.62(16) 5_666 .
Br4 Cu4 Cu3 142.79(7) . .
O1 Cu4 Cu2 36.72(10) . .
O5 Cu4 Cu2 98.49(18) . .
O3 Cu4 Cu2 41.37(15) 2_656 .
O3 Cu4 Cu2 98.62(16) 5_666 .
Br4 Cu4 Cu2 142.63(5) . .
Cu3 Cu4 Cu2 63.31(4) . .
O1 Cu4 Cu2 36.72(10) . 6_565
O5 Cu4 Cu2 98.49(18) . 6_565
O3 Cu4 Cu2 98.62(16) 2_656 6_565
O3 Cu4 Cu2 41.37(15) 5_666 6_565
Br4 Cu4 Cu2 142.63(5) . 6_565
Cu3 Cu4 Cu2 63.31(4) . 6_565
Cu2 Cu4 Cu2 63.38(6) . 6_565
Br2 Cu5 Br2 180.0 5_666 .
Cu2 O1 Cu2 115.1(3) . 6_565
Cu2 O1 Cu3 112.7(2) . .
Cu2 O1 Cu3 112.7(2) 6_565 .
Cu2 O1 Cu4 106.2(3) . .
Cu2 O1 Cu4 106.2(3) 6_565 .
Cu3 O1 Cu4 102.7(3) . .
Cu1 O2 Cu2 114.0(3) . 6_575
Cu1 O2 Cu2 114.0(3) . .
Cu2 O2 Cu2 104.0(3) 6_575 .
Cu1 O2 Pb1 115.3(3) . .
Cu2 O2 Pb1 104.1(3) 6_575 .
Cu2 O2 Pb1 104.1(3) . .
Se2 O3 Cu2 127.8(3) . 2_656
Se2 O3 Cu4 136.8(3) . 5_666
Cu2 O3 Cu4 95.0(2) 2_656 5_666
Se1 O4 Cu2 127.2(3) . 5_665
Se1 O4 Pb1 132.0(3) . 5_665
Cu2 O4 Pb1 100.3(2) 5_665 5_665
Se1 O5 Cu3 124.2(4) . .
Se1 O5 Cu4 141.5(4) . .
Cu3 O5 Cu4 94.3(3) . .
Se2 O6 Cu1 128.6(4) . .
Se2 O6 Cu1 124.7(4) . 5_676
Cu1 O6 Cu1 106.7(3) . 5_676

loop_
_geom_bond_atom_site_label_1
_geom_bond_atom_site_label_2
_geom_bond_distance
_geom_bond_site_symmetry_2
Pb1 O2 2.358(8) .
Pb1 O4 2.417(5) 5_665
Pb1 O4 2.417(5) 2_665
Pb1 Br1 3.094(2) .
Pb1 Br4 3.2101(19) 3
Pb1 Cu2 3.3874(18) 6_575
Pb1 Cu2 3.3874(18) .
Pb1 Br1 3.5015(16) 7_676
Pb1 Br1 3.5015(16) 7_666
Pb1 Cu1 3.618(2) .
Pb1 Br2 3.671(2) 7_666
Pb1 Br2 4.3371(18) .
Se1 O5 1.692(7) .
Se1 O4 1.697(5) 6_565
Se1 O4 1.697(5) .
Se1 Br1 3.452(2) 3_444
Se2 O3 1.671(5) .
Se2 O3 1.671(5) 6_575
Se2 O6 1.718(7) .
Se2 Br1 3.355(2) .
Br1 Cu1 2.447(2) .
Br1 Br2 3.7367(17) .
Br1 Br2 3.7368(17) 1_565
Br1 Br2 3.827(3) 7_666
Br1 Br1 4.261(2) 7_676
Br1 Br1 4.261(2) 7_666
Br2 Cu5 2.2099(16) .
Br2 Cu2 3.0960(19) .
Br2 Cu2 3.0960(19) 6_565
Br2 Cu1 3.1725(17) .
Br2 Cu1 3.1725(17) 1_545
Br2 Br2 4.420(3) 5_666
Br3 Cu3 3.1128(17) 1_545
Br3 Cu3 3.1128(17) .
Br3 Cu2 3.1142(17) 6_565
Br3 Cu2 3.1142(17) 2_645
Br3 Cu2 3.1142(17) 1_545
Br3 Cu2 3.1142(17) 5_665
Br4 Cu4 2.342(2) .
Br4 Br4 4.394(3) 7
Br4 Br4 4.394(3) 7_565
Cu1 O2 1.915(7) .
Cu1 O6 1.975(7) .
Cu1 O6 2.008(8) 5_676
Cu2 O1 1.891(4) .
Cu2 O2 1.926(4) .
Cu2 O4 1.979(5) 5_665
Cu2 O3 2.015(5) 2_656
Cu2 Cu2 3.035(3) 6_575
Cu2 Cu4 3.0369(19) .
Cu3 O1 1.896(7) .
Cu3 O1 1.896(7) 5_665
Cu3 O5 1.987(7) 5_665
Cu3 O5 1.987(7) .
Cu3 Cu4 2.9701(18) 5_665
Cu3 Cu4 2.9702(18) .
Cu4 O1 1.907(7) .
Cu4 O5 2.063(7) .
Cu4 O3 2.102(6) 2_656
Cu4 O3 2.102(6) 5_666

_cod_database_fobs_code 2108345
